data_2222455
loop_
_publ_author_name
'Li, Hongqi'
'Mayekar, Anil N.'
'Narayana, B.'
'Yathirajan, H. S.'
'Harrison, W. T. A.'

_publ_section_title
;
 Ethyl
 6-(6-methoxy-2-naphthyl)-2-oxo-4-(2-thienyl)cyclohex-3-ene-1-carboxylate
;
_journal_coeditor_code SJ2629
_journal_issue 7
_journal_name_full 'Acta Crystallographica Section E'
_journal_page_first o1533
_journal_paper_doi 10.1107/S1600536809021308
_journal_volume 65
_journal_year 2009
_chemical_formula_iupac 'C24 H22 O4 S'
_chemical_formula_moiety 'C24 H22 O4 S'
_chemical_formula_sum 'C24 H22 O4 S'
_chemical_formula_weight 406.48
_chemical_melting_point_gt 415
_chemical_melting_point_lt 418
_chemical_name_systematic
;Ethyl
 6-(6-methoxy-2-naphthyl)-2-oxo-4-(2-thienyl)cyclohex-3-ene-1-carboxylate
;
_space_group_IT_number 14
_symmetry_cell_setting monoclinic
_symmetry_space_group_name_Hall '-P 2ybc'
_symmetry_space_group_name_H-M 'P 1 21/c 1'
_atom_sites_solution_hydrogens geom
_atom_sites_solution_primary direct
_atom_sites_solution_secondary difmap
_cell_angle_alpha 90.00
_cell_angle_beta 93.0480(10)
_cell_angle_gamma 90.00
_cell_formula_units_Z 4
_cell_length_a 18.2501(4)
_cell_length_b 11.7176(2)
_cell_length_c 9.6846(2)
_cell_measurement_reflns_used 8575
_cell_measurement_temperature 296(2)
_cell_measurement_theta_max 28.12
_cell_measurement_theta_min 2.33
_cell_volume 2068.10(7)
_computing_cell_refinement 'SAINT (Bruker, 2001)'
_computing_data_collection 'SMART (Bruker, 2001)'
_computing_data_reduction 'SAINT (Bruker, 2001)'
_computing_molecular_graphics 'SHELXTL (Sheldrick, 2008)'
_computing_publication_material 'SHELXTL (Sheldrick, 2008)'
_computing_structure_refinement 'SHELXL97 (Sheldrick, 2008)'
_computing_structure_solution 'SHELXS97 (Sheldrick, 2008)'
_diffrn_ambient_temperature 296(2)
_diffrn_measured_fraction_theta_full 0.997
_diffrn_measured_fraction_theta_max 0.997
_diffrn_measurement_device_type 'Bruker SMART CCD area-detector'
_diffrn_measurement_method '\f and \w'
_diffrn_radiation_monochromator graphite
_diffrn_radiation_source 'fine-focus sealed tube'
_diffrn_radiation_type MoK\a
_diffrn_radiation_wavelength 0.71073
_diffrn_reflns_av_R_equivalents 0.0283
_diffrn_reflns_av_sigmaI/netI 0.0303
_diffrn_reflns_limit_h_max 22
_diffrn_reflns_limit_h_min -22
_diffrn_reflns_limit_k_max 14
_diffrn_reflns_limit_k_min -11
_diffrn_reflns_limit_l_max 10
_diffrn_reflns_limit_l_min -11
_diffrn_reflns_number 17446
_diffrn_reflns_theta_full 26.00
_diffrn_reflns_theta_max 26.00
_diffrn_reflns_theta_min 2.24
_diffrn_standards_number 0
_exptl_absorpt_coefficient_mu 0.184
_exptl_absorpt_correction_T_max 0.972
_exptl_absorpt_correction_T_min 0.922
_exptl_absorpt_correction_type multi-scan
_exptl_absorpt_process_details '(SADABS; Sheldrick, 2004)'
_exptl_crystal_colour colourless
_exptl_crystal_density_diffrn 1.305
_exptl_crystal_density_method 'not measured'
_exptl_crystal_description block
_exptl_crystal_F_000 856
_exptl_crystal_size_max 0.45
_exptl_crystal_size_mid 0.29
_exptl_crystal_size_min 0.16
_refine_diff_density_max 0.264
_refine_diff_density_min -0.375
_refine_ls_extinction_method none
_refine_ls_goodness_of_fit_ref 1.024
_refine_ls_hydrogen_treatment constr
_refine_ls_matrix_type full
_refine_ls_number_parameters 282
_refine_ls_number_reflns 4035
_refine_ls_number_restraints 0
_refine_ls_restrained_S_all 1.024
_refine_ls_R_factor_all 0.0863
_refine_ls_R_factor_gt 0.0632
_refine_ls_shift/su_max 0.001
_refine_ls_shift/su_mean 0.000
_refine_ls_structure_factor_coef Fsqd
_refine_ls_weighting_details 'calc w=1/[\s^2^(Fo^2^)+(0.095P)^2^+0.9907P] where P=(Fo^2^+2Fc^2^)/3'
_refine_ls_weighting_scheme calc
_refine_ls_wR_factor_gt 0.1789
_refine_ls_wR_factor_ref 0.2016
_reflns_number_gt 2880
_reflns_number_total 4035
_reflns_threshold_expression I>2\s(I)
_cod_data_source_file sj2629.cif
_cod_data_source_block I
_cod_original_sg_symbol_H-M 'P 21/c'
_cod_database_code 2222455
_cod_database_fobs_code 2222455

loop_
_symmetry_equiv_pos_as_xyz
'x, y, z'
'-x, y+1/2, -z+1/2'
'-x, -y, -z'
'x, -y-1/2, z-1/2'

loop_
_atom_site_type_symbol
_atom_site_label
_atom_site_fract_x
_atom_site_fract_y
_atom_site_fract_z
_atom_site_U_iso_or_equiv
_atom_site_adp_type
_atom_site_calc_flag
_atom_site_refinement_flags
_atom_site_occupancy
_atom_site_disorder_assembly
_atom_site_disorder_group
C C1 0.1379(2) 0.5193(3) 0.4085(3) 0.0917(10) Uani d . 1 . .
H H1A 0.1524 0.4568 0.4625 0.110 Uiso calc R 1 . .
C C2 0.0777(2) 0.5795(4) 0.4405(4) 0.0955(12) Uani d . 1 . .
H H2A 0.0516 0.5577 0.5160 0.115 Uiso calc R 1 . .
C C3 0.05423(16) 0.6739(3) 0.3619(4) 0.0845(9) Uani d . 1 . .
C C4 0.09205(15) 0.7057(3) 0.2525(3) 0.0733(8) Uani d . 1 . .
H H4A 0.0762 0.7682 0.1997 0.088 Uiso calc R 1 . .
C C5 0.15546(13) 0.6457(2) 0.2168(3) 0.0593(6) Uani d . 1 A .
C C6 0.17879(16) 0.5499(2) 0.2952(3) 0.0661(7) Uani d . 1 . .
C C7 0.24126(19) 0.4896(3) 0.2584(3) 0.0810(9) Uani d . 1 A .
H H7A 0.2567 0.4267 0.3108 0.097 Uiso calc R 1 . .
C C8 0.28020(16) 0.5208(3) 0.1474(3) 0.0787(9) Uani d . 1 . .
C C9 0.25672(16) 0.6164(3) 0.0705(3) 0.0768(8) Uani d . 1 A .
H H9A 0.2829 0.6392 -0.0045 0.092 Uiso calc R 1 . .
C C10 0.19634(15) 0.6766(3) 0.1033(3) 0.0694(7) Uani d . 1 . .
H H10A 0.1818 0.7393 0.0497 0.083 Uiso calc R 1 A .
C C11A 0.3387(4) 0.4303(7) 0.1361(8) 0.0567(17) Uani d P 0.489(11) A 1
H H11A 0.3274 0.3649 0.1944 0.068 Uiso calc PR 0.489(11) A 1
C C11B 0.3537(3) 0.4735(6) 0.0866(7) 0.0498(15) Uani d P 0.511(11) A 2
H H11B 0.3642 0.5140 0.0013 0.060 Uiso calc PR 0.511(11) A 2
C C12 0.41517(14) 0.4837(2) 0.1877(3) 0.0587(6) Uani d . 1 . .
H H12A 0.4212 0.5568 0.1426 0.070 Uiso calc R 1 A 1
H H12B 0.4149 0.4974 0.2864 0.070 Uiso calc R 1 A 1
C C13 0.47940(14) 0.4085(2) 0.1587(3) 0.0563(6) Uani d . 1 A .
C C14 0.47374(16) 0.3283(2) 0.0596(3) 0.0654(7) Uani d . 1 . .
H H14A 0.5156 0.2875 0.0396 0.078 Uiso calc R 1 A .
C C15 0.40620(18) 0.3025(3) -0.0168(3) 0.0779(8) Uani d . 1 A .
C C16A 0.3403(3) 0.3921(6) -0.0137(8) 0.0659(19) Uani d P 0.511(11) A 1
H H16A 0.3472 0.4565 -0.0763 0.079 Uiso calc PR 0.511(11) A 1
C C16B 0.3388(3) 0.3456(5) 0.0561(7) 0.0501(17) Uani d P 0.489(11) A 2
H H16B 0.3323 0.3031 0.1418 0.060 Uiso calc PR 0.489(11) A 2
C C17 0.27068(18) 0.3302(3) -0.0483(4) 0.0771(8) Uani d . 1 . .
C C18 0.1848(5) 0.3678(7) -0.2222(6) 0.190(3) Uani d . 1 . .
H H18A 0.1700 0.2910 -0.1987 0.228 Uiso calc R 1 A .
H H18B 0.1906 0.3710 -0.3211 0.228 Uiso calc R 1 . .
C C19 0.1297(5) 0.4479(7) -0.1848(8) 0.212(3) Uani d . 1 A .
H H19A 0.0839 0.4294 -0.2329 0.317 Uiso calc R 1 . .
H H19B 0.1442 0.5236 -0.2095 0.317 Uiso calc R 1 . .
H H19C 0.1240 0.4443 -0.0869 0.317 Uiso calc R 1 . .
C C20 0.54589(14) 0.4261(2) 0.2453(3) 0.0628(7) Uani d . 1 . .
C C21 0.56318(14) 0.5200(2) 0.3318(3) 0.0689(7) Uani d . 1 A .
H H21A 0.5331 0.5831 0.3424 0.083 Uiso calc R 1 . .
C C22 0.63359(19) 0.5044(3) 0.4008(4) 0.0956(10) Uani d . 1 . .
H H22A 0.6556 0.5588 0.4595 0.115 Uiso calc R 1 A .
C C23 0.66455(19) 0.4056(3) 0.3736(5) 0.1036(12) Uani d . 1 A .
H H23A 0.7098 0.3828 0.4128 0.124 Uiso calc R 1 . .
C C24 -0.0321(3) 0.8260(6) 0.3341(8) 0.169(3) Uani d . 1 . .
H H24A -0.0767 0.8524 0.3713 0.254 Uiso calc R 1 . .
H H24B -0.0408 0.8082 0.2379 0.254 Uiso calc R 1 . .
H H24C 0.0047 0.8844 0.3443 0.254 Uiso calc R 1 . .
S S1 0.61390(5) 0.32512(7) 0.26068(12) 0.0945(4) Uani d . 1 A .
O O1 0.2523(2) 0.3953(3) -0.1501(3) 0.1250(10) Uani d . 1 A .
O O2 0.23644(17) 0.2511(2) -0.0137(3) 0.1130(9) Uani d . 1 A .
O O3 -0.00726(14) 0.7259(3) 0.4069(3) 0.1238(11) Uani d . 1 . .
O O4 0.40154(14) 0.2313(2) -0.1083(2) 0.0996(8) Uani d . 1 . .

loop_
_atom_site_aniso_label
_atom_site_aniso_U_11
_atom_site_aniso_U_22
_atom_site_aniso_U_33
_atom_site_aniso_U_12
_atom_site_aniso_U_13
_atom_site_aniso_U_23
C1 0.127(3) 0.076(2) 0.070(2) -0.028(2) -0.0062(19) 0.0070(16)
C2 0.106(3) 0.110(3) 0.071(2) -0.048(2) 0.0134(18) -0.006(2)
C3 0.0610(16) 0.109(3) 0.084(2) -0.0190(16) 0.0062(14) -0.015(2)
C4 0.0597(15) 0.080(2) 0.0794(18) 0.0007(13) -0.0029(13) -0.0023(15)
C5 0.0576(13) 0.0555(15) 0.0637(14) -0.0041(11) -0.0067(11) -0.0018(12)
C6 0.0832(17) 0.0517(15) 0.0614(15) -0.0115(13) -0.0138(13) -0.0029(12)
C7 0.104(2) 0.0579(17) 0.077(2) 0.0198(16) -0.0339(17) -0.0135(15)
C8 0.0733(17) 0.079(2) 0.080(2) 0.0214(15) -0.0240(15) -0.0337(17)
C9 0.0673(16) 0.085(2) 0.0781(18) 0.0060(15) 0.0041(14) -0.0083(16)
C10 0.0680(16) 0.0662(18) 0.0738(17) 0.0069(13) 0.0020(13) 0.0082(14)
C11A 0.067(3) 0.047(4) 0.056(4) -0.003(3) 0.002(3) 0.006(3)
C11B 0.062(3) 0.037(3) 0.050(3) 0.001(2) 0.003(2) 0.005(2)
C12 0.0691(14) 0.0452(13) 0.0620(14) 0.0002(11) 0.0051(11) -0.0005(11)
C13 0.0683(14) 0.0429(13) 0.0588(14) 0.0007(10) 0.0134(11) 0.0065(11)
C14 0.0757(16) 0.0535(15) 0.0682(16) 0.0077(12) 0.0151(13) -0.0001(13)
C15 0.089(2) 0.0624(17) 0.0824(19) 0.0045(15) 0.0099(15) -0.0215(16)
C16A 0.085(4) 0.052(4) 0.061(4) -0.002(3) 0.003(3) 0.002(3)
C16B 0.068(3) 0.037(3) 0.045(3) -0.002(2) 0.001(2) 0.001(3)
C17 0.0830(19) 0.0625(19) 0.086(2) -0.0068(15) 0.0024(16) -0.0232(17)
C18 0.266(8) 0.195(6) 0.103(4) 0.108(6) -0.067(5) -0.030(4)
C19 0.222(8) 0.195(7) 0.209(7) 0.017(7) -0.066(6) -0.024(6)
C20 0.0628(14) 0.0547(15) 0.0719(16) 0.0001(11) 0.0139(12) 0.0094(13)
C21 0.0631(14) 0.0668(17) 0.0753(17) 0.0019(12) -0.0092(12) -0.0095(14)
C22 0.084(2) 0.090(2) 0.110(3) -0.0001(19) -0.0164(19) -0.011(2)
C23 0.0742(19) 0.091(3) 0.144(3) -0.0013(18) -0.015(2) 0.014(2)
C24 0.101(3) 0.190(6) 0.220(6) 0.053(4) 0.038(4) -0.022(5)
S1 0.0799(5) 0.0638(5) 0.1391(9) 0.0073(4) -0.0014(5) 0.0047(5)
O1 0.171(3) 0.105(2) 0.100(2) 0.004(2) 0.022(2) 0.0166(17)
O2 0.140(2) 0.0862(18) 0.1104(19) -0.0330(17) -0.0168(17) 0.0061(15)
O3 0.0724(15) 0.181(3) 0.120(2) -0.0047(18) 0.0278(15) -0.032(2)
O4 0.1168(18) 0.0868(16) 0.0945(16) 0.0164(13) -0.0023(13) -0.0425(14)

loop_
_atom_type_symbol
_atom_type_description
_atom_type_scat_dispersion_real
_atom_type_scat_dispersion_imag
_atom_type_scat_source
C C 0.0033 0.0016 'International Tables Vol C Tables 4.2.6.8 and 6.1.1.4'
H H 0.0000 0.0000 'International Tables Vol C Tables 4.2.6.8 and 6.1.1.4'
O O 0.0106 0.0060 'International Tables Vol C Tables 4.2.6.8 and 6.1.1.4'
S S 0.1246 0.1234 'International Tables Vol C Tables 4.2.6.8 and 6.1.1.4'

loop_
_geom_angle_atom_site_label_1
_geom_angle_atom_site_label_2
_geom_angle_atom_site_label_3
_geom_angle_site_symmetry_1
_geom_angle_site_symmetry_3
_geom_angle
_geom_angle_publ_flag
C2 C1 C6 . . 121.1(3) ?
C2 C1 H1A . . 119.5 ?
C6 C1 H1A . . 119.5 ?
C1 C2 C3 . . 121.1(3) ?
C1 C2 H2A . . 119.4 ?
C3 C2 H2A . . 119.4 ?
C4 C3 O3 . . 126.1(4) ?
C4 C3 C2 . . 119.5(3) ?
O3 C3 C2 . . 114.4(3) ?
C3 C4 C5 . . 121.0(3) ?
C3 C4 H4A . . 119.5 ?
C5 C4 H4A . . 119.5 ?
C10 C5 C6 . . 117.9(2) ?
C10 C5 C4 . . 122.6(3) ?
C6 C5 C4 . . 119.5(3) ?
C7 C6 C1 . . 122.8(3) ?
C7 C6 C5 . . 119.4(3) ?
C1 C6 C5 . . 117.8(3) ?
C8 C7 C6 . . 121.8(3) ?
C8 C7 H7A . . 119.1 ?
C6 C7 H7A . . 119.1 ?
C7 C8 C9 . . 118.3(3) ?
C7 C8 C11A . . 105.5(5) ?
C9 C8 C11A . . 136.0(5) ?
C7 C8 C11B . . 132.8(4) ?
C9 C8 C11B . . 108.8(4) ?
C11A C8 C11B . . 28.1(2) ?
C10 C9 C8 . . 121.3(3) ?
C10 C9 H9A . . 119.3 ?
C8 C9 H9A . . 119.3 ?
C9 C10 C5 . . 121.2(3) ?
C9 C10 H10A . . 119.4 ?
C5 C10 H10A . . 119.4 ?
C8 C11A C16A . . 108.9(5) ?
C8 C11A C12 . . 108.2(5) ?
C16A C11A C12 . . 110.9(5) ?
C8 C11A H11A . . 109.6 ?
C16A C11A H11A . . 109.6 ?
C12 C11A H11A . . 109.6 ?
C12 C11B C16B . . 109.2(4) ?
C12 C11B C8 . . 110.9(4) ?
C16B C11B C8 . . 105.4(5) ?
C12 C11B H11B . . 110.4 ?
C16B C11B H11B . . 110.4 ?
C8 C11B H11B . . 110.4 ?
C11B C12 C13 . . 114.0(3) ?
C11B C12 C11A . . 28.5(2) ?
C13 C12 C11A . . 113.0(3) ?
C11B C12 H12A . . 82.6 ?
C13 C12 H12A . . 109.0 ?
C11A C12 H12A . . 109.0 ?
C11B C12 H12B . . 129.3 ?
C13 C12 H12B . . 109.0 ?
C11A C12 H12B . . 109.0 ?
H12A C12 H12B . . 107.8 ?
C14 C13 C20 . . 122.8(2) ?
C14 C13 C12 . . 120.8(2) ?
C20 C13 C12 . . 116.4(2) ?
C13 C14 C15 . . 123.2(3) ?
C13 C14 H14A . . 118.4 ?
C15 C14 H14A . . 118.4 ?
O4 C15 C14 . . 123.0(3) ?
O4 C15 C16B . . 122.3(3) ?
C14 C15 C16B . . 112.3(3) ?
O4 C15 C16A . . 116.1(3) ?
C14 C15 C16A . . 118.6(3) ?
C16B C15 C16A . . 32.2(2) ?
C17 C16A C11A . . 107.4(5) ?
C17 C16A C15 . . 108.1(4) ?
C11A C16A C15 . . 105.3(5) ?
C17 C16A H16A . . 111.9 ?
C11A C16A H16A . . 111.9 ?
C15 C16A H16A . . 111.9 ?
C15 C16B C11B . . 105.6(4) ?
C15 C16B C17 . . 107.0(4) ?
C11B C16B C17 . . 111.0(4) ?
C15 C16B H16B . . 111.0 ?
C11B C16B H16B . . 111.0 ?
C17 C16B H16B . . 111.0 ?
O2 C17 O1 . . 124.7(3) ?
O2 C17 C16A . . 141.4(5) ?
O1 C17 C16A . . 93.9(5) ?
O2 C17 C16B . . 108.7(4) ?
O1 C17 C16B . . 126.5(4) ?
C16A C17 C16B . . 32.9(3) ?
O1 C18 C19 . . 109.2(5) ?
O1 C18 H18A . . 109.8 ?
C19 C18 H18A . . 109.8 ?
O1 C18 H18B . . 109.8 ?
C19 C18 H18B . . 109.8 ?
H18A C18 H18B . . 108.3 ?
C18 C19 H19A . . 109.5 ?
C18 C19 H19B . . 109.5 ?
H19A C19 H19B . . 109.5 ?
C18 C19 H19C . . 109.5 ?
H19A C19 H19C . . 109.5 ?
H19B C19 H19C . . 109.5 ?
C21 C20 C13 . . 127.4(2) ?
C21 C20 S1 . . 110.4(2) ?
C13 C20 S1 . . 122.1(2) ?
C20 C21 C22 . . 110.3(3) ?
C20 C21 H21A . . 124.9 ?
C22 C21 H21A . . 124.9 ?
C23 C22 C21 . . 113.7(3) ?
C23 C22 H22A . . 123.2 ?
C21 C22 H22A . . 123.2 ?
C22 C23 S1 . . 113.3(3) ?
C22 C23 H23A . . 123.4 ?
S1 C23 H23A . . 123.4 ?
O3 C24 H24A . . 109.5 ?
O3 C24 H24B . . 109.5 ?
H24A C24 H24B . . 109.5 ?
O3 C24 H24C . . 109.5 ?
H24A C24 H24C . . 109.5 ?
H24B C24 H24C . . 109.5 ?
C23 S1 C20 . . 92.28(17) ?
C17 O1 C18 . . 115.4(4) ?
C3 O3 C24 . . 116.9(3) ?

loop_
_geom_bond_atom_site_label_1
_geom_bond_atom_site_label_2
_geom_bond_site_symmetry_2
_geom_bond_distance
_geom_bond_publ_flag
C1 C2 . 1.354(5) ?
C1 C6 . 1.406(4) ?
C1 H1A . 0.9300 ?
C2 C3 . 1.396(5) ?
C2 H2A . 0.9300 ?
C3 C4 . 1.347(4) ?
C3 O3 . 1.369(4) ?
C4 C5 . 1.413(4) ?
C4 H4A . 0.9300 ?
C5 C10 . 1.408(4) ?
C5 C6 . 1.409(4) ?
C6 C7 . 1.403(4) ?
C7 C8 . 1.370(5) ?
C7 H7A . 0.9300 ?
C8 C9 . 1.400(5) ?
C8 C11A . 1.513(7) ?
C8 C11B . 1.593(6) ?
C9 C10 . 1.360(4) ?
C9 H9A . 0.9300 ?
C10 H10A . 0.9300 ?
C11A C16A . 1.520(8) ?
C11A C12 . 1.586(7) ?
C11A H11A . 0.9800 ?
C11B C12 . 1.455(6) ?
C11B C16B . 1.549(7) ?
C11B H11B . 0.9800 ?
C12 C13 . 1.505(3) ?
C12 H12A . 0.9700 ?
C12 H12B . 0.9700 ?
C13 C14 . 1.343(4) ?
C13 C20 . 1.453(4) ?
C14 C15 . 1.436(4) ?
C14 H14A . 0.9300 ?
C15 O4 . 1.217(3) ?
C15 C16B . 1.536(6) ?
C15 C16A . 1.599(7) ?
C16A C17 . 1.486(7) ?
C16A H16A . 0.9800 ?
C16B C17 . 1.571(6) ?
C16B H16B . 0.9800 ?
C17 O2 . 1.176(4) ?
C17 O1 . 1.277(4) ?
C18 O1 . 1.420(7) ?
C18 C19 . 1.437(9) ?
C18 H18A . 0.9700 ?
C18 H18B . 0.9700 ?
C19 H19A . 0.9600 ?
C19 H19B . 0.9600 ?
C19 H19C . 0.9600 ?
C20 C21 . 1.409(4) ?
C20 S1 . 1.715(3) ?
C21 C22 . 1.428(4) ?
C21 H21A . 0.9300 ?
C22 C23 . 1.321(5) ?
C22 H22A . 0.9300 ?
C23 S1 . 1.683(4) ?
C23 H23A . 0.9300 ?
C24 O3 . 1.429(7) ?
C24 H24A . 0.9600 ?
C24 H24B . 0.9600 ?
C24 H24C . 0.9600 ?

loop_
_geom_torsion_atom_site_label_1
_geom_torsion_atom_site_label_2
_geom_torsion_atom_site_label_3
_geom_torsion_atom_site_label_4
_geom_torsion_site_symmetry_1
_geom_torsion_site_symmetry_2
_geom_torsion_site_symmetry_3
_geom_torsion_site_symmetry_4
_geom_torsion
_geom_torsion_publ_flag
C6 C1 C2 C3 . . . . 0.1(5) ?
C1 C2 C3 C4 . . . . -0.1(5) ?
C1 C2 C3 O3 . . . . -180.0(3) ?
O3 C3 C4 C5 . . . . 179.3(3) ?
C2 C3 C4 C5 . . . . -0.5(5) ?
C3 C4 C5 C10 . . . . -180.0(3) ?
C3 C4 C5 C6 . . . . 1.1(4) ?
C2 C1 C6 C7 . . . . -179.8(3) ?
C2 C1 C6 C5 . . . . 0.5(4) ?
C10 C5 C6 C7 . . . . 0.3(4) ?
C4 C5 C6 C7 . . . . 179.2(2) ?
C10 C5 C6 C1 . . . . 179.9(3) ?
C4 C5 C6 C1 . . . . -1.1(4) ?
C1 C6 C7 C8 . . . . 179.9(3) ?
C5 C6 C7 C8 . . . . -0.4(4) ?
C6 C7 C8 C9 . . . . 0.7(4) ?
C6 C7 C8 C11A . . . . -175.6(3) ?
C6 C7 C8 C11B . . . . 176.6(3) ?
C7 C8 C9 C10 . . . . -0.7(4) ?
C11A C8 C9 C10 . . . . 174.1(4) ?
C11B C8 C9 C10 . . . . -177.6(3) ?
C8 C9 C10 C5 . . . . 0.6(5) ?
C6 C5 C10 C9 . . . . -0.4(4) ?
C4 C5 C10 C9 . . . . -179.3(3) ?
C7 C8 C11A C16A . . . . 132.9(5) ?
C9 C8 C11A C16A . . . . -42.3(8) ?
C11B C8 C11A C16A . . . . -59.2(7) ?
C7 C8 C11A C12 . . . . -106.5(5) ?
C9 C8 C11A C12 . . . . 78.3(6) ?
C11B C8 C11A C12 . . . . 61.4(7) ?
C7 C8 C11B C12 . . . . -60.7(7) ?
C9 C8 C11B C12 . . . . 115.5(5) ?
C11A C8 C11B C12 . . . . -76.8(8) ?
C7 C8 C11B C16B . . . . 57.3(5) ?
C9 C8 C11B C16B . . . . -126.5(4) ?
C11A C8 C11B C16B . . . . 41.2(6) ?
C16B C11B C12 C13 . . . . 45.4(6) ?
C8 C11B C12 C13 . . . . 161.1(4) ?
C16B C11B C12 C11A . . . . -49.0(6) ?
C8 C11B C12 C11A . . . . 66.7(8) ?
C8 C11A C12 C11B . . . . -71.9(8) ?
C16A C11A C12 C11B . . . . 47.5(6) ?
C8 C11A C12 C13 . . . . -170.2(4) ?
C16A C11A C12 C13 . . . . -50.8(6) ?
C11B C12 C13 C14 . . . . -9.4(5) ?
C11A C12 C13 C14 . . . . 21.7(5) ?
C11B C12 C13 C20 . . . . 172.1(4) ?
C11A C12 C13 C20 . . . . -156.9(4) ?
C20 C13 C14 C15 . . . . 173.4(3) ?
C12 C13 C14 C15 . . . . -5.0(4) ?
C13 C14 C15 O4 . . . . 178.6(3) ?
C13 C14 C15 C16B . . . . -18.7(5) ?
C13 C14 C15 C16A . . . . 16.4(6) ?
C8 C11A C16A C17 . . . . -68.1(6) ?
C12 C11A C16A C17 . . . . 172.9(6) ?
C8 C11A C16A C15 . . . . 176.9(6) ?
C12 C11A C16A C15 . . . . 57.9(6) ?
O4 C15 C16A C17 . . . . 39.2(7) ?
C14 C15 C16A C17 . . . . -157.4(4) ?
C16B C15 C16A C17 . . . . -70.5(7) ?
O4 C15 C16A C11A . . . . 153.7(4) ?
C14 C15 C16A C11A . . . . -42.9(6) ?
C16B C15 C16A C11A . . . . 44.1(5) ?
O4 C15 C16B C11B . . . . -144.5(4) ?
C14 C15 C16B C11B . . . . 52.6(5) ?
C16A C15 C16B C11B . . . . -55.9(5) ?
O4 C15 C16B C17 . . . . -26.2(7) ?
C14 C15 C16B C17 . . . . 170.9(3) ?
C16A C15 C16B C17 . . . . 62.4(6) ?
C12 C11B C16B C15 . . . . -66.7(5) ?
C8 C11B C16B C15 . . . . 174.1(5) ?
C12 C11B C16B C17 . . . . 177.7(5) ?
C8 C11B C16B C17 . . . . 58.5(5) ?
C11A C16A C17 O2 . . . . -58.3(7) ?
C15 C16A C17 O2 . . . . 54.8(8) ?
C11A C16A C17 O1 . . . . 123.3(5) ?
C15 C16A C17 O1 . . . . -123.5(5) ?
C11A C16A C17 C16B . . . . -48.7(5) ?
C15 C16A C17 C16B . . . . 64.4(6) ?
C15 C16B C17 O2 . . . . 104.7(5) ?
C11B C16B C17 O2 . . . . -140.6(4) ?
C15 C16B C17 O1 . . . . -78.9(5) ?
C11B C16B C17 O1 . . . . 35.9(6) ?
C15 C16B C17 C16A . . . . -69.0(6) ?
C11B C16B C17 C16A . . . . 45.8(5) ?
C14 C13 C20 C21 . . . . 166.3(3) ?
C12 C13 C20 C21 . . . . -15.2(4) ?
C14 C13 C20 S1 . . . . -17.2(3) ?
C12 C13 C20 S1 . . . . 161.28(18) ?
C13 C20 C21 C22 . . . . 179.4(3) ?
S1 C20 C21 C22 . . . . 2.6(3) ?
C20 C21 C22 C23 . . . . -2.8(5) ?
C21 C22 C23 S1 . . . . 1.7(5) ?
C22 C23 S1 C20 . . . . -0.1(3) ?
C21 C20 S1 C23 . . . . -1.5(2) ?
C13 C20 S1 C23 . . . . -178.5(2) ?
O2 C17 O1 C18 . . . . 0.9(6) ?
C16A C17 O1 C18 . . . . 179.6(4) ?
C16B C17 O1 C18 . . . . -175.0(4) ?
C19 C18 O1 C17 . . . . 104.5(7) ?
C4 C3 O3 C24 . . . . -2.5(6) ?
C2 C3 O3 C24 . . . . 177.4(4) ?
